data_4336896
loop_
_publ_author_name
'S\'ebastien Dhers'
'Humphrey L. C. Feltham'
'Rodolphe Cl\'erac'
'Sally Brooker'

_publ_section_title
;
 Design of One-Dimensional Coordination Networks from a Macrocyclic
 {3d-4f} Single-Molecule Magnet Precursor Linked by [W(CN)8]3- Anions
;
_journal_name_full 'Inorganic Chemistry'
_journal_page_first 13685
_journal_page_last 13691
_journal_paper_doi 10.1021/ic402248y
_journal_volume 52
_journal_year 2013
_chemical_formula_sum 'C28 H31.5 Cu1.5 N9.5 O5.5 Tb0.5 W0.5'
_chemical_formula_weight 855.82
_chemical_name_systematic
; 
 ? 
;
_space_group_IT_number 2
_symmetry_cell_setting triclinic
_symmetry_space_group_name_Hall '-P 1'
_symmetry_space_group_name_H-M 'P -1'
_atom_sites_solution_hydrogens geom
_atom_sites_solution_primary direct
_atom_sites_solution_secondary difmap
_audit_creation_method SHELXL-97
_cell_angle_alpha 73.872(3)
_cell_angle_beta 81.949(3)
_cell_angle_gamma 62.803(2)
_cell_formula_units_Z 4
_cell_length_a 14.4966(8)
_cell_length_b 15.1538(8)
_cell_length_c 17.8509(9)
_cell_measurement_reflns_used 9043
_cell_measurement_temperature 92(2)
_cell_measurement_theta_max 26.34
_cell_measurement_theta_min 2.17
_cell_volume 3350.2(3)
_computing_structure_refinement 'SHELXL-97 (Sheldrick, 1997)'
_computing_structure_solution 'SHELXS-97 (Sheldrick, 1990)'
_diffrn_ambient_temperature 92(2)
_diffrn_measured_fraction_theta_full 0.987
_diffrn_measured_fraction_theta_max 0.987
_diffrn_measurement_device_type 'Bruker Kappa Apex II area detector'
_diffrn_measurement_method '\f and \w scans'
_diffrn_radiation_monochromator graphite
_diffrn_radiation_source 'fine-focus sealed tube'
_diffrn_radiation_type MoK\a
_diffrn_radiation_wavelength 0.71073
_diffrn_reflns_av_R_equivalents 0.0462
_diffrn_reflns_av_sigmaI/netI 0.0355
_diffrn_reflns_limit_h_max 18
_diffrn_reflns_limit_h_min -18
_diffrn_reflns_limit_k_max 18
_diffrn_reflns_limit_k_min -18
_diffrn_reflns_limit_l_max 22
_diffrn_reflns_limit_l_min -22
_diffrn_reflns_number 76049
_diffrn_reflns_theta_full 26.44
_diffrn_reflns_theta_max 26.44
_diffrn_reflns_theta_min 1.19
_exptl_absorpt_coefficient_mu 3.758
_exptl_absorpt_correction_T_max 0.4192
_exptl_absorpt_correction_T_min 0.3148
_exptl_absorpt_correction_type multi-scan
_exptl_absorpt_process_details 'SCALE (Bruker AXS Inc.)'
_exptl_crystal_colour black
_exptl_crystal_density_diffrn 1.697
_exptl_crystal_description block
_exptl_crystal_F_000 1692
_exptl_crystal_size_max 0.40
_exptl_crystal_size_mid 0.36
_exptl_crystal_size_min 0.28
_refine_diff_density_max 5.096
_refine_diff_density_min -2.469
_refine_diff_density_rms 0.211
_refine_ls_extinction_method none
_refine_ls_goodness_of_fit_ref 1.070
_refine_ls_hydrogen_treatment constr
_refine_ls_matrix_type full
_refine_ls_number_parameters 828
_refine_ls_number_reflns 13599
_refine_ls_number_restraints 0
_refine_ls_restrained_S_all 1.070
_refine_ls_R_factor_all 0.0604
_refine_ls_R_factor_gt 0.0513
_refine_ls_shift/su_max 0.001
_refine_ls_shift/su_mean 0.000
_refine_ls_structure_factor_coef Fsqd
_refine_ls_weighting_details 'calc w=1/[\s^2^(Fo^2^)+(0.0678P)^2^+42.8354P] where P=(Fo^2^+2Fc^2^)/3'
_refine_ls_weighting_scheme calc
_refine_ls_wR_factor_gt 0.1387
_refine_ls_wR_factor_ref 0.1484
_reflns_number_gt 11950
_reflns_number_total 13599
_reflns_threshold_expression >2sigma(I)
_cod_data_source_file ic402248y_si_002_1.cif
_cod_data_source_block sd36
_cod_original_formula_sum 'C28 H31.50 Cu1.50 N9.50 O5.50 Tb0.50 W0.50'
_cod_database_code 4336896

loop_
_symmetry_equiv_pos_as_xyz
'x, y, z'
'-x, -y, -z'

loop_
_atom_site_label
_atom_site_type_symbol
_atom_site_fract_x
_atom_site_fract_y
_atom_site_fract_z
_atom_site_U_iso_or_equiv
_atom_site_adp_type
_atom_site_occupancy
_atom_site_symmetry_multiplicity
_atom_site_calc_flag
_atom_site_refinement_flags
Tb1 Tb 0.39141(3) 0.25429(2) 0.265547(19) 0.01830(10) Uani 1 1 d .
Cu1 Cu 0.28737(7) 0.08696(6) 0.40105(5) 0.01899(19) Uani 1 1 d .
Cu2 Cu 0.22993(7) 0.51878(6) 0.16862(5) 0.01982(19) Uani 1 1 d .
Cu3 Cu 0.64597(7) 0.12195(6) 0.18164(5) 0.02004(19) Uani 1 1 d .
W1 W 0.22072(2) 0.80068(2) 0.310510(17) 0.01873(9) Uani 1 1 d .
N1 N 0.1440(5) 0.1125(5) 0.4356(4) 0.0211(13) Uani 1 1 d .
C1 C 0.0668(6) 0.2016(6) 0.4239(5) 0.0260(16) Uani 1 1 d .
H1 H 0.0029 0.2052 0.4480 0.031 Uiso 1 1 calc R
C2 C 0.0658(6) 0.2968(6) 0.3782(5) 0.0253(16) Uani 1 1 d .
C3 C 0.1492(6) 0.3026(5) 0.3317(5) 0.0217(15) Uani 1 1 d .
O1 O 0.2407(4) 0.2230(4) 0.3289(3) 0.0222(11) Uani 1 1 d .
C4 C 0.1389(6) 0.3991(6) 0.2845(4) 0.0230(15) Uani 1 1 d .
O2 O 0.2206(4) 0.4012(4) 0.2423(3) 0.0216(11) Uani 1 1 d .
C5 C 0.0440(6) 0.4856(6) 0.2849(5) 0.0265(16) Uani 1 1 d .
C6 C -0.0388(7) 0.4776(7) 0.3330(5) 0.036(2) Uani 1 1 d .
H6 H -0.1024 0.5370 0.3333 0.043 Uiso 1 1 calc R
C7 C -0.0286(6) 0.3855(6) 0.3790(5) 0.0305(18) Uani 1 1 d .
H7 H -0.0846 0.3807 0.4117 0.037 Uiso 1 1 calc R
C8 C 0.0247(6) 0.5868(6) 0.2378(5) 0.0256(16) Uani 1 1 d .
H8 H -0.0413 0.6402 0.2450 0.031 Uiso 1 1 calc R
N2 N 0.0849(5) 0.6138(4) 0.1876(4) 0.0217(13) Uani 1 1 d .
C9 C 0.0424(6) 0.7263(5) 0.1515(5) 0.0258(16) Uani 1 1 d .
H9A H -0.0342 0.7572 0.1557 0.031 Uiso 1 1 calc R
H9B H 0.0669 0.7577 0.1812 0.031 Uiso 1 1 calc R
C10 C 0.0736(6) 0.7508(6) 0.0677(5) 0.0290(17) Uani 1 1 d .
H10A H 0.0348 0.8252 0.0453 0.035 Uiso 1 1 calc R
H10B H 0.0544 0.7148 0.0387 0.035 Uiso 1 1 calc R
C11 C 0.1892(6) 0.7204(5) 0.0566(5) 0.0283(17) Uani 1 1 d .
H11A H 0.2031 0.7529 0.0028 0.034 Uiso 1 1 calc R
H11B H 0.2115 0.7454 0.0931 0.034 Uiso 1 1 calc R
N3 N 0.2489(5) 0.6091(4) 0.0707(3) 0.0209(13) Uani 1 1 d .
C12 C 0.3120(6) 0.5773(6) 0.0148(4) 0.0242(16) Uani 1 1 d .
H12 H 0.3094 0.6273 -0.0320 0.029 Uiso 1 1 calc R
C13 C 0.3865(6) 0.4724(5) 0.0171(4) 0.0193(14) Uani 1 1 d .
C14 C 0.4098(6) 0.3964(5) 0.0861(4) 0.0199(14) Uani 1 1 d .
O3 O 0.3629(4) 0.4072(4) 0.1544(3) 0.0204(10) Uani 1 1 d .
C15 C 0.4931(6) 0.2983(5) 0.0858(4) 0.0202(14) Uani 1 1 d .
O4 O 0.5134(4) 0.2317(4) 0.1542(3) 0.0230(11) Uani 1 1 d .
C16 C 0.5469(6) 0.2788(6) 0.0158(4) 0.0227(15) Uani 1 1 d .
C17 C 0.5187(6) 0.3566(6) -0.0537(4) 0.0274(17) Uani 1 1 d .
H17 H 0.5538 0.3431 -0.1013 0.033 Uiso 1 1 calc R
C18 C 0.4407(6) 0.4516(6) -0.0526(4) 0.0256(16) Uani 1 1 d .
H18 H 0.4230 0.5042 -0.0995 0.031 Uiso 1 1 calc R
C19 C 0.6365(6) 0.1827(6) 0.0132(4) 0.0229(15) Uani 1 1 d .
H19 H 0.6609 0.1705 -0.0369 0.028 Uiso 1 1 calc R
N4 N 0.6859(5) 0.1127(5) 0.0723(4) 0.0212(13) Uani 1 1 d .
C20 C 0.7842(7) 0.0276(6) 0.0590(5) 0.0301(18) Uani 1 1 d .
H20A H 0.7987 0.0339 0.0024 0.036 Uiso 1 1 calc R
H20B H 0.7810 -0.0384 0.0822 0.036 Uiso 1 1 calc R
C21 C 0.8706(6) 0.0326(6) 0.0984(5) 0.0328(19) Uani 1 1 d .
H21A H 0.9382 -0.0052 0.0742 0.039 Uiso 1 1 calc R
H21B H 0.8581 0.1050 0.0867 0.039 Uiso 1 1 calc R
C22 C 0.8788(6) -0.0096(6) 0.1850(5) 0.0296(17) Uani 1 1 d .
H22A H 0.9235 -0.0842 0.1963 0.035 Uiso 1 1 calc R
H22B H 0.9126 0.0217 0.2066 0.035 Uiso 1 1 calc R
N5 N 0.7764(5) 0.0097(5) 0.2245(4) 0.0226(13) Uani 1 1 d .
C23 C 0.7803(6) -0.0554(6) 0.2900(4) 0.0243(16) Uani 1 1 d .
H23 H 0.8468 -0.1091 0.3058 0.029 Uiso 1 1 calc R
C24 C 0.6944(6) -0.0546(6) 0.3412(4) 0.0232(15) Uani 1 1 d .
C25 C 0.5947(6) 0.0259(5) 0.3320(4) 0.0195(14) Uani 1 1 d .
O5 O 0.5690(4) 0.1132(4) 0.2793(3) 0.0202(10) Uani 1 1 d .
C26 C 0.5114(6) 0.0160(5) 0.3807(4) 0.0197(14) Uani 1 1 d .
O6 O 0.4182(4) 0.0937(4) 0.3645(3) 0.0203(10) Uani 1 1 d .
C27 C 0.5325(6) -0.0731(6) 0.4404(4) 0.0243(16) Uani 1 1 d .
C28 C 0.6358(7) -0.1494(6) 0.4528(5) 0.0290(17) Uani 1 1 d .
H28 H 0.6506 -0.2073 0.4957 0.035 Uiso 1 1 calc R
C29 C 0.7142(7) -0.1414(6) 0.4046(5) 0.0287(17) Uani 1 1 d .
H29 H 0.7829 -0.1943 0.4135 0.034 Uiso 1 1 calc R
C30 C 0.4537(6) -0.0937(6) 0.4889(4) 0.0258(16) Uani 1 1 d .
H30 H 0.4779 -0.1528 0.5310 0.031 Uiso 1 1 calc R
N6 N 0.3553(5) -0.0433(5) 0.4832(4) 0.0254(14) Uani 1 1 d .
C31 C 0.2972(7) -0.0964(7) 0.5376(5) 0.0322(19) Uani 1 1 d .
H31A H 0.3343 -0.1313 0.5877 0.039 Uiso 1 1 calc R
H31B H 0.2984 -0.1497 0.5151 0.039 Uiso 1 1 calc R
C32 C 0.1860(7) -0.0276(7) 0.5540(5) 0.0340(19) Uani 1 1 d .
C33 C 0.1216(6) 0.0273(6) 0.4817(5) 0.0254(16) Uani 1 1 d .
H33A H 0.1362 -0.0214 0.4495 0.031 Uiso 1 1 calc R
H33B H 0.0471 0.0541 0.4967 0.031 Uiso 1 1 calc R
C50 C 0.2655(6) 0.6618(6) 0.2720(4) 0.0215(15) Uani 1 1 d .
N50 N 0.2856(5) 0.5907(5) 0.2488(4) 0.0260(14) Uani 1 1 d .
C51 C 0.0926(6) 0.7599(6) 0.3318(5) 0.0258(16) Uani 1 1 d .
N51 N 0.0237(6) 0.7384(6) 0.3450(4) 0.0334(16) Uani 1 1 d .
C52 C 0.1538(6) 0.8743(5) 0.1966(5) 0.0221(15) Uani 1 1 d .
N52 N 0.1212(5) 0.9154(5) 0.1342(4) 0.0283(14) Uani 1 1 d .
C53 C 0.0822(6) 0.9400(6) 0.3205(5) 0.0269(16) Uani 1 1 d .
N53 N 0.0109(6) 1.0144(5) 0.3219(4) 0.0349(17) Uani 1 1 d .
C54 C 0.2691(6) 0.9130(5) 0.3215(4) 0.0209(15) Uani 1 1 d .
N54 N 0.2917(5) 0.9743(5) 0.3258(4) 0.0249(14) Uani 1 1 d .
C55 C 0.1902(6) 0.7823(5) 0.4339(4) 0.0211(15) Uani 1 1 d .
N55 N 0.1734(5) 0.7699(5) 0.5009(4) 0.0267(14) Uani 1 1 d .
C56 C 0.3650(6) 0.6967(6) 0.3728(5) 0.0273(17) Uani 1 1 d .
N56 N 0.4397(6) 0.6432(6) 0.4066(4) 0.0357(17) Uani 1 1 d .
C57 C 0.3453(6) 0.7942(6) 0.2246(5) 0.0260(16) Uani 1 1 d .
N57 N 0.4081(6) 0.7938(6) 0.1784(4) 0.0344(17) Uani 1 1 d .
O60 O 0.3407(5) 0.1959(5) 0.1780(3) 0.0328(13) Uani 1 1 d .
C60 C 0.2809(9) 0.1617(8) 0.1741(6) 0.044(2) Uani 1 1 d .
H60 H 0.2331 0.1613 0.2163 0.053 Uiso 1 1 calc R
N60 N 0.2761(8) 0.1255(7) 0.1175(5) 0.050(2) Uani 1 1 d .
C61 C 0.3435(12) 0.1290(13) 0.0445(10) 0.085(5) Uani 1 1 d .
H61A H 0.3842 0.1648 0.0476 0.103 Uiso 1 1 calc R
H61B H 0.2994 0.1654 -0.0014 0.103 Uiso 1 1 calc R
H61C H 0.3906 0.0591 0.0405 0.103 Uiso 1 1 calc R
C62 C 0.2037(12) 0.0820(10) 0.1185(9) 0.074(4) Uani 1 1 d .
H62A H 0.1580 0.0912 0.1645 0.089 Uiso 1 1 calc R
H62B H 0.2429 0.0089 0.1204 0.089 Uiso 1 1 calc R
H62C H 0.1620 0.1169 0.0712 0.089 Uiso 1 1 calc R
O70 O 0.5028(5) 0.3184(4) 0.2957(3) 0.0303(12) Uani 1 1 d .
C70 C 0.5180(6) 0.3953(6) 0.2671(5) 0.0244(16) Uani 1 1 d .
H70 H 0.4950 0.4323 0.2155 0.029 Uiso 1 1 calc R
N70 N 0.5641(6) 0.4296(5) 0.3035(4) 0.0300(15) Uani 1 1 d .
C71 C 0.5987(9) 0.3814(7) 0.3851(6) 0.044(2) Uani 1 1 d .
H71A H 0.5846 0.3216 0.4050 0.053 Uiso 1 1 calc R
H71B H 0.5611 0.4307 0.4172 0.053 Uiso 1 1 calc R
H71C H 0.6733 0.3600 0.3872 0.053 Uiso 1 1 calc R
C72 C 0.5807(8) 0.5182(7) 0.2654(5) 0.0351(19) Uani 1 1 d .
H72A H 0.6544 0.4969 0.2518 0.042 Uiso 1 1 calc R
H72B H 0.5594 0.5640 0.3005 0.042 Uiso 1 1 calc R
H72C H 0.5396 0.5542 0.2179 0.042 Uiso 1 1 calc R
O80 O 0.3307(5) 0.3225(4) 0.3807(3) 0.0307(13) Uani 1 1 d .
C80 C 0.3308(7) 0.3897(6) 0.4068(5) 0.0337(19) Uani 1 1 d .
H80 H 0.3861 0.4082 0.3906 0.040 Uiso 1 1 calc R
N80 N 0.2609(7) 0.4383(5) 0.4554(4) 0.0372(18) Uani 1 1 d .
C81 C 0.1682(8) 0.4222(9) 0.4785(7) 0.052(3) Uani 1 1 d .
H81A H 0.1724 0.3672 0.4574 0.062 Uiso 1 1 calc R
H81B H 0.1067 0.4853 0.4581 0.062 Uiso 1 1 calc R
H81C H 0.1631 0.4031 0.5355 0.062 Uiso 1 1 calc R
C82 C 0.2689(12) 0.5132(9) 0.4846(8) 0.069(4) Uani 1 1 d .
H82A H 0.3309 0.5216 0.4622 0.083 Uiso 1 1 calc R
H82B H 0.2739 0.4908 0.5415 0.083 Uiso 1 1 calc R
H82C H 0.2072 0.5786 0.4700 0.083 Uiso 1 1 calc R
O90 O 0.7202(5) 0.2385(5) 0.1696(4) 0.0360(14) Uani 1 1 d .
C90 C 0.7594(7) 0.2391(6) 0.2257(5) 0.036(2) Uani 1 1 d .
H90 H 0.7310 0.2214 0.2757 0.043 Uiso 1 1 calc R
N90 N 0.8382(7) 0.2623(7) 0.2235(5) 0.045(2) Uani 1 1 d .
C91 C 0.8820(9) 0.2607(8) 0.2921(7) 0.052(3) Uani 1 1 d .
H91A H 0.8372 0.2531 0.3375 0.062 Uiso 1 1 calc R
H91B H 0.8873 0.3248 0.2845 0.062 Uiso 1 1 calc R
H91C H 0.9512 0.2030 0.3008 0.062 Uiso 1 1 calc R
C92 C 0.8942(13) 0.2731(14) 0.1512(10) 0.091(5) Uiso 1 1 d .
H92A H 0.9688 0.2331 0.1605 0.110 Uiso 1 1 calc R
H92B H 0.8783 0.3453 0.1295 0.110 Uiso 1 1 calc R
H92C H 0.8736 0.2482 0.1143 0.110 Uiso 1 1 calc R
O100 O 0.0372(9) 0.3328(10) 1.0294(7) 0.032(3) Uani 0.50 1 d P
C100 C 0.0933(11) 0.3499(12) 0.9778(9) 0.024(3) Uani 0.50 1 d P
H100 H 0.0939 0.3319 0.9308 0.028 Uiso 0.50 1 calc PR
N100 N 0.1557(10) 0.3928(10) 0.9809(7) 0.022(3) Uani 0.50 1 d P
C101 C 0.1571(11) 0.4244(11) 1.0495(8) 0.021(3) Uiso 0.50 1 d P
H10C H 0.1026 0.4168 1.0861 0.025 Uiso 0.50 1 calc PR
H10D H 0.1448 0.4961 1.0348 0.025 Uiso 0.50 1 calc PR
H10E H 0.2248 0.3817 1.0743 0.025 Uiso 0.50 1 calc PR
C102 C 0.2230(19) 0.4040(19) 0.9193(14) 0.059(6) Uiso 0.50 1 d P
H10F H 0.2918 0.3460 0.9296 0.071 Uiso 0.50 1 calc PR
H10G H 0.2283 0.4677 0.9140 0.071 Uiso 0.50 1 calc PR
H10H H 0.1965 0.4062 0.8709 0.071 Uiso 0.50 1 calc PR
O110 O 0.7762(9) -0.2102(9) 0.1664(7) 0.033(3) Uiso 0.50 1 d P
C110 C 0.7282(17) -0.2263(17) 0.2237(13) 0.050(5) Uiso 0.50 1 d P
H110 H 0.7641 -0.2789 0.2674 0.060 Uiso 0.50 1 calc PR
N110 N 0.6198(9) -0.1702(9) 0.2290(7) 0.018(2) Uiso 0.50 1 d P
C111 C 0.5914(13) -0.2332(13) 0.2980(10) 0.049(5) Uiso 0.50 1 d P
H11C H 0.5372 -0.1887 0.3281 0.058 Uiso 0.50 1 calc PR
H11D H 0.6525 -0.2787 0.3305 0.058 Uiso 0.50 1 calc PR
H11E H 0.5656 -0.2742 0.2813 0.058 Uiso 0.50 1 calc PR
C112 C 0.5264(13) -0.0698(13) 0.2087(10) 0.069(7) Uiso 0.50 1 d PR
H11F H 0.5443 -0.0226 0.1666 0.083 Uiso 0.50 1 calc PR
H11G H 0.5025 -0.0411 0.2546 0.083 Uiso 0.50 1 calc PR
H11H H 0.4712 -0.0796 0.1916 0.083 Uiso 0.50 1 calc PR

loop_
_atom_site_aniso_label
_atom_site_aniso_U_11
_atom_site_aniso_U_22
_atom_site_aniso_U_33
_atom_site_aniso_U_23
_atom_site_aniso_U_13
_atom_site_aniso_U_12
Tb1 0.02068(18) 0.01345(16) 0.01735(18) -0.00207(13) 0.00317(13) -0.00652(13)
Cu1 0.0245(4) 0.0162(4) 0.0167(4) -0.0022(3) 0.0037(3) -0.0114(4)
Cu2 0.0208(4) 0.0135(4) 0.0197(4) -0.0015(3) 0.0021(3) -0.0050(3)
Cu3 0.0232(4) 0.0132(4) 0.0163(4) -0.0018(3) 0.0039(3) -0.0038(3)
W1 0.02173(16) 0.01406(14) 0.02020(16) -0.00656(11) 0.00310(11) -0.00729(12)
N1 0.025(3) 0.019(3) 0.022(3) -0.007(2) 0.008(2) -0.013(3)
C1 0.031(4) 0.026(4) 0.026(4) -0.007(3) 0.009(3) -0.019(3)
C2 0.021(4) 0.033(4) 0.030(4) -0.019(3) 0.011(3) -0.016(3)
C3 0.019(4) 0.015(3) 0.029(4) -0.012(3) 0.007(3) -0.005(3)
O1 0.023(3) 0.015(2) 0.026(3) -0.006(2) 0.006(2) -0.006(2)
C4 0.026(4) 0.019(4) 0.024(4) -0.003(3) 0.003(3) -0.012(3)
O2 0.020(3) 0.013(2) 0.025(3) -0.002(2) 0.006(2) -0.005(2)
C5 0.023(4) 0.019(4) 0.035(4) -0.009(3) 0.006(3) -0.008(3)
C6 0.033(5) 0.027(4) 0.042(5) -0.010(4) 0.012(4) -0.012(4)
C7 0.020(4) 0.028(4) 0.041(5) -0.017(4) 0.018(3) -0.009(3)
C8 0.021(4) 0.020(4) 0.034(4) -0.008(3) -0.001(3) -0.006(3)
N2 0.025(3) 0.012(3) 0.024(3) -0.001(2) -0.002(3) -0.005(2)
C9 0.026(4) 0.013(3) 0.034(4) -0.002(3) -0.002(3) -0.006(3)
C10 0.030(4) 0.018(4) 0.028(4) 0.002(3) -0.004(3) -0.005(3)
C11 0.033(4) 0.012(3) 0.028(4) 0.002(3) 0.004(3) -0.006(3)
N3 0.026(3) 0.013(3) 0.017(3) 0.003(2) -0.003(2) -0.006(2)
C12 0.034(4) 0.018(3) 0.016(3) 0.000(3) 0.003(3) -0.011(3)
C13 0.022(4) 0.019(3) 0.017(3) -0.004(3) 0.003(3) -0.010(3)
C14 0.021(4) 0.019(3) 0.021(4) -0.008(3) 0.003(3) -0.009(3)
O3 0.023(3) 0.013(2) 0.018(2) -0.0018(19) 0.003(2) -0.003(2)
C15 0.023(4) 0.017(3) 0.020(4) 0.001(3) -0.004(3) -0.010(3)
O4 0.027(3) 0.015(2) 0.016(2) 0.002(2) 0.004(2) -0.005(2)
C16 0.028(4) 0.023(4) 0.017(4) -0.005(3) 0.001(3) -0.012(3)
C17 0.030(4) 0.030(4) 0.015(4) -0.003(3) 0.001(3) -0.010(3)
C18 0.033(4) 0.024(4) 0.015(4) 0.001(3) -0.001(3) -0.012(3)
C19 0.028(4) 0.022(4) 0.019(4) -0.008(3) 0.003(3) -0.010(3)
N4 0.026(3) 0.017(3) 0.020(3) -0.008(2) 0.001(2) -0.008(3)
C20 0.038(5) 0.020(4) 0.020(4) -0.007(3) 0.006(3) -0.003(3)
C21 0.026(4) 0.024(4) 0.029(4) -0.002(3) -0.002(3) 0.003(3)
C22 0.027(4) 0.026(4) 0.026(4) -0.005(3) 0.006(3) -0.006(3)
N5 0.023(3) 0.016(3) 0.022(3) -0.005(2) 0.001(2) -0.004(2)
C23 0.029(4) 0.017(3) 0.021(4) -0.002(3) -0.003(3) -0.006(3)
C24 0.023(4) 0.019(3) 0.020(4) -0.003(3) 0.000(3) -0.005(3)
C25 0.028(4) 0.016(3) 0.013(3) -0.004(3) 0.002(3) -0.009(3)
O5 0.028(3) 0.013(2) 0.016(2) -0.0006(19) 0.005(2) -0.009(2)
C26 0.030(4) 0.013(3) 0.015(3) -0.002(3) -0.005(3) -0.009(3)
O6 0.023(3) 0.020(2) 0.018(2) -0.002(2) 0.001(2) -0.011(2)
C27 0.032(4) 0.017(3) 0.022(4) -0.001(3) 0.000(3) -0.011(3)
C28 0.040(5) 0.018(4) 0.020(4) 0.005(3) -0.008(3) -0.008(3)
C29 0.032(4) 0.020(4) 0.022(4) 0.002(3) -0.005(3) -0.003(3)
C30 0.038(5) 0.019(4) 0.017(4) 0.003(3) -0.004(3) -0.013(3)
N6 0.033(4) 0.027(3) 0.020(3) -0.001(3) 0.001(3) -0.020(3)
C31 0.048(5) 0.033(4) 0.020(4) 0.007(3) -0.004(3) -0.028(4)
C32 0.038(5) 0.043(5) 0.025(4) 0.000(4) 0.007(3) -0.028(4)
C33 0.030(4) 0.020(4) 0.028(4) -0.004(3) 0.005(3) -0.015(3)
C50 0.018(3) 0.022(4) 0.023(4) -0.005(3) 0.001(3) -0.008(3)
N50 0.026(3) 0.017(3) 0.032(4) -0.009(3) 0.002(3) -0.005(3)
C51 0.028(4) 0.020(4) 0.027(4) -0.008(3) 0.000(3) -0.007(3)
N51 0.030(4) 0.032(4) 0.039(4) -0.011(3) 0.008(3) -0.016(3)
C52 0.026(4) 0.014(3) 0.028(4) -0.010(3) 0.007(3) -0.010(3)
N52 0.035(4) 0.026(3) 0.024(4) -0.007(3) 0.002(3) -0.013(3)
C53 0.030(4) 0.026(4) 0.024(4) -0.010(3) 0.005(3) -0.011(4)
N53 0.032(4) 0.028(4) 0.039(4) -0.017(3) -0.001(3) -0.003(3)
C54 0.029(4) 0.016(3) 0.016(3) -0.006(3) 0.003(3) -0.008(3)
N54 0.030(3) 0.021(3) 0.023(3) -0.006(3) 0.006(3) -0.012(3)
C55 0.023(4) 0.011(3) 0.027(4) -0.001(3) 0.001(3) -0.008(3)
N55 0.026(3) 0.023(3) 0.027(4) -0.006(3) 0.003(3) -0.009(3)
C56 0.023(4) 0.026(4) 0.031(4) -0.012(3) 0.005(3) -0.009(3)
N56 0.026(4) 0.033(4) 0.037(4) -0.003(3) -0.003(3) -0.006(3)
C57 0.031(4) 0.019(4) 0.029(4) -0.009(3) 0.000(3) -0.010(3)
N57 0.036(4) 0.041(4) 0.039(4) -0.023(3) 0.017(3) -0.025(3)
O60 0.039(3) 0.036(3) 0.029(3) -0.009(3) 0.000(3) -0.021(3)
C60 0.061(6) 0.041(5) 0.033(5) 0.000(4) -0.004(4) -0.029(5)
N60 0.074(6) 0.042(5) 0.048(5) -0.004(4) -0.015(5) -0.037(5)
C61 0.077(10) 0.097(12) 0.093(11) -0.053(10) 0.012(8) -0.034(9)
C62 0.094(10) 0.057(7) 0.086(10) -0.004(7) -0.047(8) -0.040(7)
O70 0.037(3) 0.023(3) 0.033(3) -0.008(2) -0.002(2) -0.014(2)
C70 0.027(4) 0.023(4) 0.024(4) -0.009(3) 0.000(3) -0.011(3)
N70 0.037(4) 0.021(3) 0.033(4) -0.008(3) -0.006(3) -0.011(3)
C71 0.059(6) 0.026(4) 0.047(6) -0.005(4) -0.022(5) -0.016(4)
C72 0.049(5) 0.032(4) 0.031(5) -0.010(4) -0.001(4) -0.021(4)
O80 0.045(3) 0.023(3) 0.023(3) -0.008(2) 0.003(2) -0.014(3)
C80 0.050(5) 0.021(4) 0.032(5) -0.008(3) 0.010(4) -0.020(4)
N80 0.063(5) 0.024(4) 0.027(4) -0.012(3) 0.012(3) -0.022(4)
C81 0.047(6) 0.057(7) 0.051(6) -0.028(5) 0.010(5) -0.015(5)
C82 0.109(10) 0.050(7) 0.067(8) -0.039(6) 0.052(8) -0.050(7)
O90 0.039(3) 0.033(3) 0.035(3) -0.007(3) -0.005(3) -0.015(3)
C90 0.046(5) 0.025(4) 0.035(5) -0.005(4) 0.001(4) -0.016(4)
N90 0.051(5) 0.055(5) 0.034(4) -0.010(4) -0.011(4) -0.026(4)
C91 0.066(7) 0.039(5) 0.055(7) -0.016(5) -0.021(5) -0.018(5)
O100 0.038(6) 0.056(8) 0.028(6) -0.010(5) 0.000(5) -0.043(6)
C100 0.023(7) 0.030(8) 0.032(8) -0.015(7) -0.002(6) -0.018(6)
N100 0.027(7) 0.034(7) 0.021(6) -0.005(5) -0.001(5) -0.026(6)

loop_
_atom_type_symbol
_atom_type_description
_atom_type_scat_dispersion_real
_atom_type_scat_dispersion_imag
_atom_type_scat_source
C C 0.0033 0.0016 'International Tables Vol C Tables 4.2.6.8 and 6.1.1.4'
H H 0.0000 0.0000 'International Tables Vol C Tables 4.2.6.8 and 6.1.1.4'
N N 0.0061 0.0033 'International Tables Vol C Tables 4.2.6.8 and 6.1.1.4'
O O 0.0106 0.0060 'International Tables Vol C Tables 4.2.6.8 and 6.1.1.4'
Cu Cu 0.3201 1.2651 'International Tables Vol C Tables 4.2.6.8 and 6.1.1.4'
Tb Tb -0.1723 4.1537 'International Tables Vol C Tables 4.2.6.8 and 6.1.1.4'
W W -0.8490 6.8722 'International Tables Vol C Tables 4.2.6.8 and 6.1.1.4'

loop_
_geom_angle_atom_site_label_1
_geom_angle_atom_site_label_2
_geom_angle_atom_site_label_3
_geom_angle
_geom_angle_site_symmetry_3
_geom_angle_publ_flag
O60 Tb1 O70 149.1(2) . y
O60 Tb1 O80 141.5(2) . y
O70 Tb1 O80 68.3(2) . y
O60 Tb1 O2 85.2(2) . y
O70 Tb1 O2 105.48(18) . y
O80 Tb1 O2 69.85(19) . y
O60 Tb1 O4 70.0(2) . y
O70 Tb1 O4 79.46(19) . y
O80 Tb1 O4 147.46(19) . y
O2 Tb1 O4 117.00(17) . y
O60 Tb1 O5 94.26(19) . y
O70 Tb1 O5 72.68(18) . y
O80 Tb1 O5 112.85(18) . y
O2 Tb1 O5 175.29(16) . y
O4 Tb1 O5 58.57(16) . y
O60 Tb1 O6 88.78(19) . y
O70 Tb1 O6 108.24(18) . y
O80 Tb1 O6 80.92(17) . y
O2 Tb1 O6 122.14(16) . y
O4 Tb1 O6 114.42(16) . y
O5 Tb1 O6 62.50(16) . y
O60 Tb1 O1 74.16(19) . y
O70 Tb1 O1 136.62(18) . y
O80 Tb1 O1 68.71(19) . y
O2 Tb1 O1 63.92(16) . y
O4 Tb1 O1 143.80(18) . y
O5 Tb1 O1 120.46(16) . y
O6 Tb1 O1 59.14(16) . y
O60 Tb1 O3 84.90(19) . y
O70 Tb1 O3 76.85(18) . y
O80 Tb1 O3 104.94(17) . y
O2 Tb1 O3 58.77(16) . y
O4 Tb1 O3 61.98(16) . y
O5 Tb1 O3 116.53(16) . y
O6 Tb1 O3 173.53(16) . y
O1 Tb1 O3 120.05(16) . y
O6 Cu1 O1 77.5(2) . y
O6 Cu1 N1 167.5(2) . y
O1 Cu1 N1 92.1(2) . y
O6 Cu1 N6 93.7(2) . y
O1 Cu1 N6 167.7(2) . y
N1 Cu1 N6 95.5(3) . y
O6 Cu1 N54 99.1(2) 1_545 y
O1 Cu1 N54 105.7(2) 1_545 y
N1 Cu1 N54 90.3(2) 1_545 y
N6 Cu1 N54 84.0(2) 1_545 y
O3 Cu2 O2 77.5(2) . y
O3 Cu2 N3 91.5(2) . y
O2 Cu2 N3 161.2(2) . y
O3 Cu2 N2 169.7(2) . y
O2 Cu2 N2 93.7(2) . y
N3 Cu2 N2 95.6(3) . y
O3 Cu2 N50 98.6(2) . y
O2 Cu2 N50 103.3(2) . y
N3 Cu2 N50 93.3(2) . y
N2 Cu2 N50 88.4(2) . y
O4 Cu3 O5 77.9(2) . y
O4 Cu3 N5 172.2(2) . y
O5 Cu3 N5 94.6(2) . y
O4 Cu3 N4 93.4(2) . y
O5 Cu3 N4 157.2(2) . y
N5 Cu3 N4 94.4(3) . y
O4 Cu3 O90 91.4(2) . y
O5 Cu3 O90 110.3(2) . y
N5 Cu3 O90 88.9(2) . y
N4 Cu3 O90 90.8(2) . y
C52 W1 C55 145.2(3) . ?
C52 W1 C51 82.4(3) . ?
C55 W1 C51 75.2(3) . ?
C52 W1 C54 98.7(3) . ?
C55 W1 C54 84.6(3) . ?
C51 W1 C54 143.5(3) . ?
C52 W1 C50 83.0(3) . ?
C55 W1 C50 113.4(3) . ?
C51 W1 C50 70.9(3) . ?
C54 W1 C50 145.7(3) . ?
C52 W1 C53 72.7(3) . ?
C55 W1 C53 75.6(3) . ?
C51 W1 C53 73.9(3) . ?
C54 W1 C53 71.7(3) . ?
C50 W1 C53 139.4(3) . ?
C52 W1 C56 144.0(3) . ?
C55 W1 C56 70.8(3) . ?
C51 W1 C56 118.8(3) . ?
C54 W1 C56 81.1(3) . ?
C50 W1 C56 78.1(3) . ?
C53 W1 C56 138.3(3) . ?
C52 W1 C57 71.4(3) . ?
C55 W1 C57 141.0(3) . ?
C51 W1 C57 138.7(3) . ?
C54 W1 C57 73.6(3) . ?
C50 W1 C57 74.5(3) . ?
C53 W1 C57 124.6(3) . ?
C56 W1 C57 74.1(3) . ?
C1 N1 C33 116.0(6) . ?
C1 N1 Cu1 123.9(5) . ?
C33 N1 Cu1 120.0(5) . ?
N1 C1 C2 127.6(7) . ?
N1 C1 H1 116.2 . ?
C2 C1 H1 116.2 . ?
C3 C2 C7 120.8(7) . ?
C3 C2 C1 123.0(7) . ?
C7 C2 C1 116.0(7) . ?
O1 C3 C2 124.3(7) . ?
O1 C3 C4 116.5(6) . ?
C2 C3 C4 119.2(7) . ?
C3 O1 Cu1 125.8(5) . ?
C3 O1 Tb1 119.1(4) . ?
Cu1 O1 Tb1 111.1(2) . ?
O2 C4 C5 123.8(7) . ?
O2 C4 C3 117.2(6) . ?
C5 C4 C3 119.0(7) . ?
C4 O2 Cu2 127.3(5) . ?
C4 O2 Tb1 120.8(4) . ?
Cu2 O2 Tb1 111.2(2) . ?
C4 C5 C6 120.5(7) . ?
C4 C5 C8 123.4(7) . ?
C6 C5 C8 116.1(7) . ?
C7 C6 C5 120.5(8) . ?
C7 C6 H6 119.7 . ?
C5 C6 H6 119.7 . ?
C6 C7 C2 119.8(7) . ?
C6 C7 H7 120.1 . ?
C2 C7 H7 120.1 . ?
N2 C8 C5 128.4(7) . ?
N2 C8 H8 115.8 . ?
C5 C8 H8 115.8 . ?
C8 N2 C9 114.8(6) . ?
C8 N2 Cu2 123.2(5) . ?
C9 N2 Cu2 121.6(5) . ?
C10 C9 N2 113.1(6) . ?
C10 C9 H9A 109.0 . ?
N2 C9 H9A 109.0 . ?
C10 C9 H9B 109.0 . ?
N2 C9 H9B 109.0 . ?
H9A C9 H9B 107.8 . ?
C9 C10 C11 112.7(7) . ?
C9 C10 H10A 109.0 . ?
C11 C10 H10A 109.0 . ?
C9 C10 H10B 109.0 . ?
C11 C10 H10B 109.0 . ?
H10A C10 H10B 107.8 . ?
N3 C11 C10 111.0(6) . ?
N3 C11 H11A 109.4 . ?
C10 C11 H11A 109.4 . ?
N3 C11 H11B 109.4 . ?
C10 C11 H11B 109.4 . ?
H11A C11 H11B 108.0 . ?
C12 N3 C11 115.0(6) . ?
C12 N3 Cu2 124.4(5) . ?
C11 N3 Cu2 120.5(5) . ?
N3 C12 C13 125.9(7) . ?
N3 C12 H12 117.1 . ?
C13 C12 H12 117.1 . ?
C14 C13 C18 120.8(7) . ?
C14 C13 C12 121.8(6) . ?
C18 C13 C12 117.2(6) . ?
O3 C14 C13 125.8(6) . ?
O3 C14 C15 115.6(6) . ?
C13 C14 C15 118.6(6) . ?
C14 O3 Cu2 124.6(4) . ?
C14 O3 Tb1 120.8(4) . ?
Cu2 O3 Tb1 109.3(2) . ?
O4 C15 C16 125.1(7) . ?
O4 C15 C14 115.0(6) . ?
C16 C15 C14 119.9(6) . ?
C15 O4 Cu3 123.5(5) . ?
C15 O4 Tb1 123.0(4) . ?
Cu3 O4 Tb1 112.9(2) . ?
C15 C16 C17 119.9(7) . ?
C15 C16 C19 122.1(7) . ?
C17 C16 C19 117.8(7) . ?
C18 C17 C16 119.9(7) . ?
C18 C17 H17 120.0 . ?
C16 C17 H17 120.0 . ?
C17 C18 C13 120.8(7) . ?
C17 C18 H18 119.6 . ?
C13 C18 H18 119.6 . ?
N4 C19 C16 126.0(7) . ?
N4 C19 H19 117.0 . ?
C16 C19 H19 117.0 . ?
C19 N4 C20 118.7(6) . ?
C19 N4 Cu3 123.4(5) . ?
C20 N4 Cu3 117.5(5) . ?
N4 C20 C21 107.2(6) . ?
N4 C20 H20A 110.3 . ?
C21 C20 H20A 110.3 . ?
N4 C20 H20B 110.3 . ?
C21 C20 H20B 110.3 . ?
H20A C20 H20B 108.5 . ?
C22 C21 C20 115.7(7) . ?
C22 C21 H21A 108.4 . ?
C20 C21 H21A 108.4 . ?
C22 C21 H21B 108.4 . ?
C20 C21 H21B 108.4 . ?
H21A C21 H21B 107.4 . ?
N5 C22 C21 113.0(7) . ?
N5 C22 H22A 109.0 . ?
C21 C22 H22A 109.0 . ?
N5 C22 H22B 109.0 . ?
C21 C22 H22B 109.0 . ?
H22A C22 H22B 107.8 . ?
C23 N5 C22 114.4(6) . ?
C23 N5 Cu3 122.1(5) . ?
C22 N5 Cu3 123.5(5) . ?
N5 C23 C24 126.5(7) . ?
N5 C23 H23 116.7 . ?
C24 C23 H23 116.7 . ?
C25 C24 C29 119.3(7) . ?
C25 C24 C23 123.8(7) . ?
C29 C24 C23 116.9(7) . ?
O5 C25 C24 124.7(7) . ?
O5 C25 C26 115.2(6) . ?
C24 C25 C26 120.1(6) . ?
C25 O5 Cu3 121.2(4) . ?
C25 O5 Tb1 123.6(4) . ?
Cu3 O5 Tb1 110.5(2) . ?
O6 C26 C27 125.0(7) . ?
O6 C26 C25 115.9(6) . ?
C27 C26 C25 119.1(7) . ?
C26 O6 Cu1 124.6(4) . ?
C26 O6 Tb1 122.5(4) . ?
Cu1 O6 Tb1 112.2(2) . ?
C26 C27 C28 119.5(7) . ?
C26 C27 C30 123.4(7) . ?
C28 C27 C30 117.0(7) . ?
C29 C28 C27 121.2(7) . ?
C29 C28 H28 119.4 . ?
C27 C28 H28 119.4 . ?
C28 C29 C24 120.4(7) . ?
C28 C29 H29 119.8 . ?
C24 C29 H29 119.8 . ?
N6 C30 C27 128.7(7) . ?
N6 C30 H30 115.6 . ?
C27 C30 H30 115.6 . ?
C30 N6 C31 113.5(7) . ?
C30 N6 Cu1 122.3(5) . ?
C31 N6 Cu1 123.9(5) . ?
N6 C31 C32 115.0(7) . ?
N6 C31 H31A 108.5 . ?
C32 C31 H31A 108.5 . ?
N6 C31 H31B 108.5 . ?
C32 C31 H31B 108.5 . ?
H31A C31 H31B 107.5 . ?
C33 C32 C31 113.0(7) . ?
N1 C33 C32 111.2(6) . ?
N1 C33 H33A 109.4 . ?
C32 C33 H33A 109.4 . ?
N1 C33 H33B 109.4 . ?
C32 C33 H33B 109.4 . ?
H33A C33 H33B 108.0 . ?
N50 C50 W1 176.7(7) . ?
C50 N50 Cu2 145.8(6) . ?
N51 C51 W1 178.3(7) . ?
N52 C52 W1 176.9(7) . ?
N53 C53 W1 176.6(7) . ?
N54 C54 W1 177.7(7) . ?
C54 N54 Cu1 147.9(6) 1_565 ?
N55 C55 W1 178.2(6) . ?
N56 C56 W1 178.7(8) . ?
N57 C57 W1 177.7(8) . ?
C60 O60 Tb1 140.0(6) . ?
O60 C60 N60 126.1(10) . ?
O60 C60 H60 116.9 . ?
N60 C60 H60 116.9 . ?
C60 N60 C62 122.8(11) . ?
C60 N60 C61 121.4(10) . ?
C62 N60 C61 115.8(10) . ?
N60 C61 H61A 109.5 . ?
N60 C61 H61B 109.5 . ?
H61A C61 H61B 109.5 . ?
N60 C61 H61C 109.5 . ?
H61A C61 H61C 109.5 . ?
H61B C61 H61C 109.5 . ?
N60 C62 H62A 109.5 . ?
N60 C62 H62B 109.5 . ?
H62A C62 H62B 109.5 . ?
N60 C62 H62C 109.5 . ?
H62A C62 H62C 109.5 . ?
H62B C62 H62C 109.5 . ?
C70 O70 Tb1 134.8(5) . ?
O70 C70 N70 124.7(8) . ?
O70 C70 H70 117.7 . ?
N70 C70 H70 117.7 . ?
C70 N70 C72 121.0(7) . ?
C70 N70 C71 122.6(7) . ?
C72 N70 C71 116.4(7) . ?
N70 C71 H71A 109.5 . ?
N70 C71 H71B 109.5 . ?
H71A C71 H71B 109.5 . ?
N70 C71 H71C 109.5 . ?
H71A C71 H71C 109.5 . ?
H71B C71 H71C 109.5 . ?
N70 C72 H72A 109.5 . ?
N70 C72 H72B 109.5 . ?
H72A C72 H72B 109.5 . ?
N70 C72 H72C 109.5 . ?
H72A C72 H72C 109.5 . ?
H72B C72 H72C 109.5 . ?
C80 O80 Tb1 138.9(6) . ?
O80 C80 N80 126.0(9) . ?
O80 C80 H80 117.0 . ?
N80 C80 H80 117.0 . ?
C80 N80 C82 122.1(9) . ?
C80 N80 C81 121.3(8) . ?
C82 N80 C81 116.4(8) . ?
N80 C81 H81A 109.5 . ?
N80 C81 H81B 109.5 . ?
H81A C81 H81B 109.5 . ?
N80 C81 H81C 109.5 . ?
H81A C81 H81C 109.5 . ?
H81B C81 H81C 109.5 . ?
N80 C82 H82A 109.5 . ?
N80 C82 H82B 109.5 . ?
H82A C82 H82B 109.5 . ?
N80 C82 H82C 109.5 . ?
H82A C82 H82C 109.5 . ?
H82B C82 H82C 109.5 . ?
C90 O90 Cu3 120.7(6) . ?
O90 C90 N90 126.2(9) . ?
O90 C90 H90 116.9 . ?
N90 C90 H90 116.9 . ?
C90 N90 C92 118.5(10) . ?
C90 N90 C91 123.7(9) . ?
C92 N90 C91 117.0(11) . ?
N90 C91 H91A 109.5 . ?
N90 C91 H91B 109.5 . ?
H91A C91 H91B 109.5 . ?
N90 C91 H91C 109.5 . ?
H91A C91 H91C 109.5 . ?
H91B C91 H91C 109.5 . ?
N90 C92 H92A 109.5 . ?
N90 C92 H92B 109.5 . ?
H92A C92 H92B 109.5 . ?
N90 C92 H92C 109.5 . ?
H92A C92 H92C 109.5 . ?
H92B C92 H92C 109.5 . ?
O100 C100 N100 125.2(14) . ?
O100 C100 H100 117.4 . ?
N100 C100 H100 117.4 . ?
C100 N100 C102 121.0(15) . ?
C100 N100 C101 120.5(12) . ?
C102 N100 C101 118.4(14) . ?
N100 C101 H10C 109.5 . ?
N100 C101 H10D 109.5 . ?
H10C C101 H10D 109.5 . ?
N100 C101 H10E 109.5 . ?
H10C C101 H10E 109.5 . ?
H10D C101 H10E 109.5 . ?
N100 C102 H10F 109.5 . ?
N100 C102 H10G 109.5 . ?
H10F C102 H10G 109.5 . ?
N100 C102 H10H 109.5 . ?
H10F C102 H10H 109.5 . ?
H10G C102 H10H 109.5 . ?
O110 C110 N110 122(2) . ?
O110 C110 H110 118.9 . ?
N110 C110 H110 118.9 . ?
C110 N110 C111 103.0(14) . ?
C110 N110 C112 148.1(15) . ?
C111 N110 C112 106.8(13) . ?
N110 C111 H11C 109.5 . ?
N110 C111 H11D 109.5 . ?
H11C C111 H11D 109.5 . ?
N110 C111 H11E 109.5 . ?
H11C C111 H11E 109.5 . ?
H11D C111 H11E 109.5 . ?
N110 C112 H11F 109.5 . ?
N110 C112 H11G 109.5 . ?
H11F C112 H11G 109.5 . ?
N110 C112 H11H 109.5 . ?
H11F C112 H11H 109.5 . ?
H11G C112 H11H 109.5 . ?

loop_
_geom_bond_atom_site_label_1
_geom_bond_atom_site_label_2
_geom_bond_distance
_geom_bond_site_symmetry_2
_geom_bond_publ_flag
Tb1 O60 2.334(6) . y
Tb1 O70 2.410(6) . y
Tb1 O80 2.431(5) . y
Tb1 O2 2.449(5) . y
Tb1 O4 2.456(5) . y
Tb1 O5 2.473(5) . y
Tb1 O6 2.477(5) . y
Tb1 O1 2.496(5) . y
Tb1 O3 2.505(5) . y
Cu1 O6 1.956(5) . y
Cu1 O1 1.965(5) . y
Cu1 N1 1.972(6) . y
Cu1 N6 2.009(7) . y
Cu1 N54 2.424(6) 1_545 y
Cu2 O3 1.939(5) . y
Cu2 O2 1.947(5) . y
Cu2 N3 1.971(6) . y
Cu2 N2 1.978(6) . y
Cu2 N50 2.426(7) . y
Cu3 O4 1.895(5) . y
Cu3 O5 1.939(5) . y
Cu3 N5 1.948(6) . y
Cu3 N4 1.981(6) . y
Cu3 O90 2.405(6) . y
W1 C52 2.149(8) . ?
W1 C55 2.150(8) . ?
W1 C51 2.168(8) . ?
W1 C54 2.178(7) . ?
W1 C50 2.180(7) . ?
W1 C53 2.181(8) . ?
W1 C56 2.182(8) . ?
W1 C57 2.184(8) . ?
N1 C1 1.283(10) . ?
N1 C33 1.472(9) . ?
C1 C2 1.441(11) . ?
C1 H1 0.9500 . ?
C2 C3 1.391(10) . ?
C2 C7 1.415(11) . ?
C3 O1 1.330(8) . ?
C3 C4 1.422(10) . ?
C4 O2 1.320(9) . ?
C4 C5 1.402(11) . ?
C5 C6 1.407(11) . ?
C5 C8 1.447(11) . ?
C6 C7 1.362(12) . ?
C6 H6 0.9500 . ?
C7 H7 0.9500 . ?
C8 N2 1.278(10) . ?
C8 H8 0.9500 . ?
N2 C9 1.497(9) . ?
C9 C10 1.497(11) . ?
C9 H9A 0.9900 . ?
C9 H9B 0.9900 . ?
C10 C11 1.520(11) . ?
C10 H10A 0.9900 . ?
C10 H10B 0.9900 . ?
C11 N3 1.466(9) . ?
C11 H11A 0.9900 . ?
C11 H11B 0.9900 . ?
N3 C12 1.293(10) . ?
C12 C13 1.451(10) . ?
C12 H12 0.9500 . ?
C13 C14 1.389(10) . ?
C13 C18 1.408(10) . ?
C14 O3 1.323(9) . ?
C14 C15 1.426(10) . ?
C15 O4 1.319(9) . ?
C15 C16 1.406(10) . ?
C16 C17 1.410(11) . ?
C16 C19 1.450(10) . ?
C17 C18 1.368(11) . ?
C17 H17 0.9500 . ?
C18 H18 0.9500 . ?
C19 N4 1.284(10) . ?
C19 H19 0.9500 . ?
N4 C20 1.464(10) . ?
C20 C21 1.560(13) . ?
C20 H20A 0.9900 . ?
C20 H20B 0.9900 . ?
C21 C22 1.498(11) . ?
C21 H21A 0.9900 . ?
C21 H21B 0.9900 . ?
C22 N5 1.488(10) . ?
C22 H22A 0.9900 . ?
C22 H22B 0.9900 . ?
N5 C23 1.291(10) . ?
C23 C24 1.436(11) . ?
C23 H23 0.9500 . ?
C24 C25 1.396(10) . ?
C24 C29 1.419(10) . ?
C25 O5 1.316(8) . ?
C25 C26 1.427(10) . ?
C26 O6 1.327(9) . ?
C26 C27 1.403(10) . ?
C27 C28 1.412(11) . ?
C27 C30 1.432(11) . ?
C28 C29 1.357(12) . ?
C28 H28 0.9500 . ?
C29 H29 0.9500 . ?
C30 N6 1.278(11) . ?
C30 H30 0.9500 . ?
N6 C31 1.501(10) . ?
C31 C32 1.507(13) . ?
C31 H31A 0.9900 . ?
C31 H31B 0.9900 . ?
C32 C33 1.503(12) . ?
C33 H33A 0.9900 . ?
C33 H33B 0.9900 . ?
C50 N50 1.159(10) . ?
C51 N51 1.160(11) . ?
C52 N52 1.160(10) . ?
C53 N53 1.133(10) . ?
C54 N54 1.140(10) . ?
N54 Cu1 2.424(6) 1_565 ?
C55 N55 1.167(10) . ?
C56 N56 1.141(11) . ?
C57 N57 1.138(11) . ?
O60 C60 1.214(11) . ?
C60 N60 1.299(13) . ?
C60 H60 0.9500 . ?
N60 C62 1.467(15) . ?
N60 C61 1.520(18) . ?
C61 H61A 0.9800 . ?
C61 H61B 0.9800 . ?
C61 H61C 0.9800 . ?
C62 H62A 0.9800 . ?
C62 H62B 0.9800 . ?
C62 H62C 0.9800 . ?
O70 C70 1.240(9) . ?
C70 N70 1.331(10) . ?
C70 H70 0.9500 . ?
N70 C72 1.437(11) . ?
N70 C71 1.478(12) . ?
C71 H71A 0.9800 . ?
C71 H71B 0.9800 . ?
C71 H71C 0.9800 . ?
C72 H72A 0.9800 . ?
C72 H72B 0.9800 . ?
C72 H72C 0.9800 . ?
O80 C80 1.233(10) . ?
C80 N80 1.322(11) . ?
C80 H80 0.9500 . ?
N80 C82 1.427(13) . ?
N80 C81 1.458(13) . ?
C81 H81A 0.9800 . ?
C81 H81B 0.9800 . ?
C81 H81C 0.9800 . ?
C82 H82A 0.9800 . ?
C82 H82B 0.9800 . ?
C82 H82C 0.9800 . ?
O90 C90 1.223(11) . ?
C90 N90 1.332(12) . ?
C90 H90 0.9500 . ?
N90 C92 1.435(18) . ?
N90 C91 1.446(12) . ?
C91 H91A 0.9800 . ?
C91 H91B 0.9800 . ?
C91 H91C 0.9800 . ?
C92 H92A 0.9800 . ?
C92 H92B 0.9800 . ?
C92 H92C 0.9800 . ?
O100 C100 1.195(19) . ?
C100 N100 1.347(17) . ?
C100 H100 0.9500 . ?
N100 C102 1.39(3) . ?
N100 C101 1.439(18) . ?
C101 H10C 0.9800 . ?
C101 H10D 0.9800 . ?
C101 H10E 0.9800 . ?
C102 H10F 0.9800 . ?
C102 H10G 0.9800 . ?
C102 H10H 0.9800 . ?
O110 C110 1.19(2) . ?
C110 N110 1.41(2) . ?
C110 H110 0.9500 . ?
N110 C111 1.47(2) . ?
N110 C112 1.49(2) . ?
C111 H11C 0.9800 . ?
C111 H11D 0.9800 . ?
C111 H11E 0.9800 . ?
C112 H11F 0.9800 . ?
C112 H11G 0.9800 . ?
C112 H11H 0.9800 . ?

loop_
_geom_torsion_atom_site_label_1
_geom_torsion_atom_site_label_2
_geom_torsion_atom_site_label_3
_geom_torsion_atom_site_label_4
_geom_torsion
_geom_torsion_site_symmetry_1
_geom_torsion_site_symmetry_4
O6 Cu1 N1 C1 16.9(15) . .
O1 Cu1 N1 C1 -16.2(7) . .
N6 Cu1 N1 C1 154.0(7) . .
N54 Cu1 N1 C1 -122.0(7) 1_545 .
O6 Cu1 N1 C33 -159.5(9) . .
O1 Cu1 N1 C33 167.5(5) . .
N6 Cu1 N1 C33 -22.3(6) . .
N54 Cu1 N1 C33 61.7(6) 1_545 .
C33 N1 C1 C2 -177.0(7) . .
Cu1 N1 C1 C2 6.5(12) . .
N1 C1 C2 C3 8.1(13) . .
N1 C1 C2 C7 -176.0(8) . .
C7 C2 C3 O1 178.7(7) . .
C1 C2 C3 O1 -5.5(12) . .
C7 C2 C3 C4 0.0(12) . .
C1 C2 C3 C4 175.8(7) . .
C2 C3 O1 Cu1 -11.2(11) . .
C4 C3 O1 Cu1 167.5(5) . .
C2 C3 O1 Tb1 -166.5(6) . .
C4 C3 O1 Tb1 12.2(9) . .
O6 Cu1 O1 C3 -154.2(6) . .
N1 Cu1 O1 C3 18.8(6) . .
N6 Cu1 O1 C3 -108.8(12) . .
N54 Cu1 O1 C3 109.7(6) 1_545 .
O6 Cu1 O1 Tb1 2.7(2) . .
N1 Cu1 O1 Tb1 175.8(3) . .
N6 Cu1 O1 Tb1 48.1(12) . .
N54 Cu1 O1 Tb1 -93.3(2) 1_545 .
O60 Tb1 O1 C3 -105.5(5) . .
O70 Tb1 O1 C3 72.1(6) . .
O80 Tb1 O1 C3 64.2(5) . .
O2 Tb1 O1 C3 -13.1(5) . .
O4 Tb1 O1 C3 -113.8(5) . .
O5 Tb1 O1 C3 168.9(5) . .
O6 Tb1 O1 C3 156.2(6) . .
O3 Tb1 O1 C3 -31.2(6) . .
O60 Tb1 O1 Cu1 95.8(3) . .
O70 Tb1 O1 Cu1 -86.6(3) . .
O80 Tb1 O1 Cu1 -94.5(3) . .
O2 Tb1 O1 Cu1 -171.7(3) . .
O4 Tb1 O1 Cu1 87.5(3) . .
O5 Tb1 O1 Cu1 10.2(3) . .
O6 Tb1 O1 Cu1 -2.45(19) . .
O3 Tb1 O1 Cu1 170.1(2) . .
O1 C3 C4 O2 0.1(10) . .
C2 C3 C4 O2 178.9(7) . .
O1 C3 C4 C5 179.8(7) . .
C2 C3 C4 C5 -1.4(11) . .
C5 C4 O2 Cu2 -2.7(11) . .
C3 C4 O2 Cu2 176.9(5) . .
C5 C4 O2 Tb1 167.5(6) . .
C3 C4 O2 Tb1 -12.9(9) . .
O3 Cu2 O2 C4 -173.8(6) . .
N3 Cu2 O2 C4 -118.5(8) . .
N2 Cu2 O2 C4 0.9(6) . .
N50 Cu2 O2 C4 90.1(6) . .
O3 Cu2 O2 Tb1 15.2(2) . .
N3 Cu2 O2 Tb1 70.5(8) . .
N2 Cu2 O2 Tb1 -170.1(3) . .
N50 Cu2 O2 Tb1 -80.8(3) . .
O60 Tb1 O2 C4 88.1(5) . .
O70 Tb1 O2 C4 -121.4(5) . .
O80 Tb1 O2 C4 -62.1(5) . .
O4 Tb1 O2 C4 152.7(5) . .
O5 Tb1 O2 C4 172.2(19) . .
O6 Tb1 O2 C4 2.5(6) . .
O1 Tb1 O2 C4 13.4(5) . .
O3 Tb1 O2 C4 175.0(6) . .
O60 Tb1 O2 Cu2 -100.3(3) . .
O70 Tb1 O2 Cu2 50.2(3) . .
O80 Tb1 O2 Cu2 109.5(3) . .
O4 Tb1 O2 Cu2 -35.6(3) . .
O5 Tb1 O2 Cu2 -16(2) . .
O6 Tb1 O2 Cu2 174.1(2) . .
O1 Tb1 O2 Cu2 -175.0(3) . .
O3 Tb1 O2 Cu2 -13.4(2) . .
O2 C4 C5 C6 -178.5(8) . .
C3 C4 C5 C6 1.8(12) . .
O2 C4 C5 C8 1.1(13) . .
C3 C4 C5 C8 -178.5(7) . .
C4 C5 C6 C7 -0.9(14) . .
C8 C5 C6 C7 179.4(8) . .
C5 C6 C7 C2 -0.5(14) . .
C3 C2 C7 C6 0.9(13) . .
C1 C2 C7 C6 -175.1(8) . .
C4 C5 C8 N2 3.3(14) . .
C6 C5 C8 N2 -177.1(8) . .
C5 C8 N2 C9 -177.2(8) . .
C5 C8 N2 Cu2 -5.2(12) . .
O3 Cu2 N2 C8 33.1(17) . .
O2 Cu2 N2 C8 2.8(7) . .
N3 Cu2 N2 C8 166.5(6) . .
N50 Cu2 N2 C8 -100.3(6) . .
O3 Cu2 N2 C9 -155.3(11) . .
O2 Cu2 N2 C9 174.4(6) . .
N3 Cu2 N2 C9 -21.9(6) . .
N50 Cu2 N2 C9 71.2(6) . .
C8 N2 C9 C10 -144.7(7) . .
Cu2 N2 C9 C10 43.1(9) . .
N2 C9 C10 C11 -67.3(9) . .
C9 C10 C11 N3 72.9(9) . .
C10 C11 N3 C12 126.4(8) . .
C10 C11 N3 Cu2 -53.2(8) . .
O3 Cu2 N3 C12 20.3(7) . .
O2 Cu2 N3 C12 -33.1(12) . .
N2 Cu2 N3 C12 -152.2(7) . .
N50 Cu2 N3 C12 119.1(7) . .
O3 Cu2 N3 C11 -160.0(6) . .
O2 Cu2 N3 C11 146.5(7) . .
N2 Cu2 N3 C11 27.4(6) . .
N50 Cu2 N3 C11 -61.3(6) . .
C11 N3 C12 C13 173.8(7) . .
Cu2 N3 C12 C13 -6.5(11) . .
N3 C12 C13 C14 -11.4(12) . .
N3 C12 C13 C18 173.5(8) . .
C18 C13 C14 O3 -179.0(7) . .
C12 C13 C14 O3 6.0(12) . .
C18 C13 C14 C15 3.0(11) . .
C12 C13 C14 C15 -172.0(7) . .
C13 C14 O3 Cu2 16.6(10) . .
C15 C14 O3 Cu2 -165.4(5) . .
C13 C14 O3 Tb1 167.9(6) . .
C15 C14 O3 Tb1 -14.0(8) . .
O2 Cu2 O3 C14 139.5(6) . .
N3 Cu2 O3 C14 -25.2(6) . .
N2 Cu2 O3 C14 108.5(13) . .
N50 Cu2 O3 C14 -118.8(5) . .
O2 Cu2 O3 Tb1 -14.7(2) . .
N3 Cu2 O3 Tb1 -179.3(3) . .
N2 Cu2 O3 Tb1 -45.7(14) . .
N50 Cu2 O3 Tb1 87.1(2) . .
O60 Tb1 O3 C14 -54.5(5) . .
O70 Tb1 O3 C14 100.5(5) . .
O80 Tb1 O3 C14 163.4(5) . .
O2 Tb1 O3 C14 -142.0(6) . .
O4 Tb1 O3 C14 15.5(5) . .
O5 Tb1 O3 C14 37.7(5) . .
O6 Tb1 O3 C14 -42.0(17) . .
O1 Tb1 O3 C14 -122.9(5) . .
O60 Tb1 O3 Cu2 100.8(3) . .
O70 Tb1 O3 Cu2 -104.3(3) . .
O80 Tb1 O3 Cu2 -41.4(3) . .
O2 Tb1 O3 Cu2 13.3(2) . .
O4 Tb1 O3 Cu2 170.8(3) . .
O5 Tb1 O3 Cu2 -167.0(2) . .
O6 Tb1 O3 Cu2 113.3(14) . .
O1 Tb1 O3 Cu2 32.4(3) . .
O3 C14 C15 O4 -1.1(9) . .
C13 C14 C15 O4 177.1(6) . .
O3 C14 C15 C16 179.2(6) . .
C13 C14 C15 C16 -2.6(10) . .
C16 C15 O4 Cu3 26.6(10) . .
C14 C15 O4 Cu3 -153.1(5) . .
C16 C15 O4 Tb1 -163.8(6) . .
C14 C15 O4 Tb1 16.4(8) . .
O5 Cu3 O4 C15 173.6(6) . .
N5 Cu3 O4 C15 155.5(17) . .
N4 Cu3 O4 C15 -27.8(6) . .
O90 Cu3 O4 C15 63.1(6) . .
O5 Cu3 O4 Tb1 3.1(2) . .
N5 Cu3 O4 Tb1 -15(2) . .
N4 Cu3 O4 Tb1 161.8(3) . .
O90 Cu3 O4 Tb1 -107.3(3) . .
O60 Tb1 O4 C15 78.3(5) . .
O70 Tb1 O4 C15 -97.3(5) . .
O80 Tb1 O4 C15 -89.7(6) . .
O2 Tb1 O4 C15 4.9(6) . .
O5 Tb1 O4 C15 -173.3(6) . .
O6 Tb1 O4 C15 157.4(5) . .
O1 Tb1 O4 C15 86.9(6) . .
O3 Tb1 O4 C15 -16.6(5) . .
O60 Tb1 O4 Cu3 -111.2(3) . .
O70 Tb1 O4 Cu3 73.3(3) . .
O80 Tb1 O4 Cu3 80.8(4) . .
O2 Tb1 O4 Cu3 175.4(2) . .
O5 Tb1 O4 Cu3 -2.8(2) . .
O6 Tb1 O4 Cu3 -32.1(3) . .
O1 Tb1 O4 Cu3 -102.6(3) . .
O3 Tb1 O4 Cu3 153.9(3) . .
O4 C15 C16 C17 -179.4(7) . .
C14 C15 C16 C17 0.3(11) . .
O4 C15 C16 C19 -3.9(12) . .
C14 C15 C16 C19 175.9(7) . .
C15 C16 C17 C18 1.6(12) . .
C19 C16 C17 C18 -174.1(7) . .
C16 C17 C18 C13 -1.3(12) . .
C14 C13 C18 C17 -1.1(12) . .
C12 C13 C18 C17 174.1(7) . .
C15 C16 C19 N4 -11.2(12) . .
C17 C16 C19 N4 164.5(8) . .
C16 C19 N4 C20 -170.6(7) . .
C16 C19 N4 Cu3 1.3(11) . .
O4 Cu3 N4 C19 14.5(6) . .
O5 Cu3 N4 C19 81.0(9) . .
N5 Cu3 N4 C19 -165.9(6) . .
O90 Cu3 N4 C19 -77.0(6) . .
O4 Cu3 N4 C20 -173.5(6) . .
O5 Cu3 N4 C20 -107.0(7) . .
N5 Cu3 N4 C20 6.0(6) . .
O90 Cu3 N4 C20 95.0(6) . .
C19 N4 C20 C21 117.0(7) . .
Cu3 N4 C20 C21 -55.3(7) . .
N4 C20 C21 C22 79.3(8) . .
C20 C21 C22 N5 -35.3(10) . .
C21 C22 N5 C23 154.3(7) . .
C21 C22 N5 Cu3 -24.8(9) . .
O4 Cu3 N5 C23 35(2) . .
O5 Cu3 N5 C23 17.1(6) . .
N4 Cu3 N5 C23 -141.9(6) . .
O90 Cu3 N5 C23 127.3(6) . .
O4 Cu3 N5 C22 -146.1(17) . .
O5 Cu3 N5 C22 -163.8(6) . .
N4 Cu3 N5 C22 37.2(6) . .
O90 Cu3 N5 C22 -53.6(6) . .
C22 N5 C23 C24 178.8(7) . .
Cu3 N5 C23 C24 -2.1(11) . .
N5 C23 C24 C25 -9.0(13) . .
N5 C23 C24 C29 171.4(8) . .
C29 C24 C25 O5 174.5(7) . .
C23 C24 C25 O5 -5.1(12) . .
C29 C24 C25 C26 -6.8(11) . .
C23 C24 C25 C26 173.6(7) . .
C24 C25 O5 Cu3 27.0(10) . .
C26 C25 O5 Cu3 -151.8(5) . .
C24 C25 O5 Tb1 -179.6(5) . .
C26 C25 O5 Tb1 1.6(8) . .
O4 Cu3 O5 C25 153.5(6) . .
N5 Cu3 O5 C25 -29.0(6) . .
N4 Cu3 O5 C25 84.0(8) . .
O90 Cu3 O5 C25 -119.5(5) . .
O4 Cu3 O5 Tb1 -3.0(2) . .
N5 Cu3 O5 Tb1 174.5(3) . .
N4 Cu3 O5 Tb1 -72.5(6) . .
O90 Cu3 O5 Tb1 84.0(3) . .
O60 Tb1 O5 C25 -89.7(5) . .
O70 Tb1 O5 C25 118.8(5) . .
O80 Tb1 O5 C25 62.3(5) . .
O2 Tb1 O5 C25 -173.5(19) . .
O4 Tb1 O5 C25 -153.1(6) . .
O6 Tb1 O5 C25 -3.3(5) . .
O1 Tb1 O5 C25 -15.6(6) . .
O3 Tb1 O5 C25 -176.2(5) . .
O60 Tb1 O5 Cu3 66.1(3) . .
O70 Tb1 O5 Cu3 -85.4(2) . .
O80 Tb1 O5 Cu3 -141.9(2) . .
O2 Tb1 O5 Cu3 -18(2) . .
O4 Tb1 O5 Cu3 2.7(2) . .
O6 Tb1 O5 Cu3 152.5(3) . .
O1 Tb1 O5 Cu3 140.2(2) . .
O3 Tb1 O5 Cu3 -20.3(3) . .
O5 C25 C26 O6 3.0(9) . .
C24 C25 C26 O6 -175.8(6) . .
O5 C25 C26 C27 -177.7(6) . .
C24 C25 C26 C27 3.5(10) . .
C27 C26 O6 Cu1 -16.6(10) . .
C25 C26 O6 Cu1 162.7(5) . .
C27 C26 O6 Tb1 174.4(5) . .
C25 C26 O6 Tb1 -6.4(8) . .
O1 Cu1 O6 C26 -172.8(6) . .
N1 Cu1 O6 C26 153.2(10) . .
N6 Cu1 O6 C26 16.0(5) . .
N54 Cu1 O6 C26 -68.6(5) 1_545 .
O1 Cu1 O6 Tb1 -2.8(2) . .
N1 Cu1 O6 Tb1 -36.7(12) . .
N6 Cu1 O6 Tb1 -174.0(3) . .
N54 Cu1 O6 Tb1 101.4(2) 1_545 .
O60 Tb1 O6 C26 100.5(5) . .
O70 Tb1 O6 C26 -53.3(5) . .
O80 Tb1 O6 C26 -116.7(5) . .
O2 Tb1 O6 C26 -175.9(5) . .
O4 Tb1 O6 C26 33.2(5) . .
O5 Tb1 O6 C26 5.1(5) . .
O1 Tb1 O6 C26 172.7(5) . .
O3 Tb1 O6 C26 88.1(15) . .
O60 Tb1 O6 Cu1 -69.7(3) . .
O70 Tb1 O6 Cu1 136.5(2) . .
O80 Tb1 O6 Cu1 73.0(2) . .
O2 Tb1 O6 Cu1 13.9(3) . .
O4 Tb1 O6 Cu1 -137.1(2) . .
O5 Tb1 O6 Cu1 -165.2(3) . .
O1 Tb1 O6 Cu1 2.48(19) . .
O3 Tb1 O6 Cu1 -82.2(15) . .
O6 C26 C27 C28 -178.5(7) . .
C25 C26 C27 C28 2.2(11) . .
O6 C26 C27 C30 3.8(12) . .
C25 C26 C27 C30 -175.5(7) . .
C26 C27 C28 C29 -4.7(12) . .
C30 C27 C28 C29 173.2(8) . .
C27 C28 C29 C24 1.3(13) . .
C25 C24 C29 C28 4.5(12) . .
C23 C24 C29 C28 -175.9(8) . .
C26 C27 C30 N6 6.7(13) . .
C28 C27 C30 N6 -171.0(8) . .
C27 C30 N6 C31 171.5(8) . .
C27 C30 N6 Cu1 -2.4(12) . .
O6 Cu1 N6 C30 -7.0(6) . .
O1 Cu1 N6 C30 -51.1(15) . .
N1 Cu1 N6 C30 -178.4(6) . .
N54 Cu1 N6 C30 91.8(6) 1_545 .
O6 Cu1 N6 C31 179.8(6) . .
O1 Cu1 N6 C31 135.7(10) . .
N1 Cu1 N6 C31 8.3(6) . .
N54 Cu1 N6 C31 -81.4(6) 1_545 .
C30 N6 C31 C32 159.3(7) . .
Cu1 N6 C31 C32 -27.0(10) . .
N6 C31 C32 C33 59.9(9) . .
C1 N1 C33 C32 -120.9(8) . .
Cu1 N1 C33 C32 55.7(8) . .
C31 C32 C33 N1 -75.9(9) . .
C52 W1 C50 N50 -19(12) . .
C55 W1 C50 N50 129(12) . .
C51 W1 C50 N50 66(12) . .
C54 W1 C50 N50 -114(12) . .
C53 W1 C50 N50 34(12) . .
C56 W1 C50 N50 -168(12) . .
C57 W1 C50 N50 -91(12) . .
W1 C50 N50 Cu2 -15(13) . .
O3 Cu2 N50 C50 161.4(10) . .
O2 Cu2 N50 C50 -119.5(10) . .
N3 Cu2 N50 C50 69.3(11) . .
N2 Cu2 N50 C50 -26.1(11) . .
C52 W1 C51 N51 -142(24) . .
C55 W1 C51 N51 11(24) . .
C54 W1 C51 N51 -48(24) . .
C50 W1 C51 N51 133(24) . .
C53 W1 C51 N51 -68(24) . .
C56 W1 C51 N51 69(24) . .
C57 W1 C51 N51 167(24) . .
C55 W1 C52 N52 130(12) . .
C51 W1 C52 N52 180(100) . .
C54 W1 C52 N52 37(12) . .
C50 W1 C52 N52 -109(12) . .
C53 W1 C52 N52 104(12) . .
C56 W1 C52 N52 -50(12) . .
C57 W1 C52 N52 -33(12) . .
C52 W1 C53 N53 -29(13) . .
C55 W1 C53 N53 165(13) . .
C51 W1 C53 N53 -116(13) . .
C54 W1 C53 N53 77(13) . .
C50 W1 C53 N53 -85(13) . .
C56 W1 C53 N53 128(13) . .
C57 W1 C53 N53 23(13) . .
C52 W1 C54 N54 32(17) . .
C55 W1 C54 N54 -113(17) . .
C51 W1 C54 N54 -57(17) . .
C50 W1 C54 N54 122(16) . .
C53 W1 C54 N54 -37(17) . .
C56 W1 C54 N54 175(100) . .
C57 W1 C54 N54 99(17) . .
W1 C54 N54 Cu1 98(16) . 1_565
C52 W1 C55 N55 97(21) . .
C51 W1 C55 N55 45(21) . .
C54 W1 C55 N55 -166(21) . .
C50 W1 C55 N55 -16(21) . .
C53 W1 C55 N55 122(21) . .
C56 W1 C55 N55 -83(21) . .
C57 W1 C55 N55 -110(21) . .
C52 W1 C56 N56 153(36) . .
C55 W1 C56 N56 -26(36) . .
C51 W1 C56 N56 -87(36) . .
C54 W1 C56 N56 61(36) . .
C50 W1 C56 N56 -147(36) . .
C53 W1 C56 N56 12(36) . .
C57 W1 C56 N56 136(36) . .
C52 W1 C57 N57 36(18) . .
C55 W1 C57 N57 -128(18) . .
C51 W1 C57 N57 89(18) . .
C54 W1 C57 N57 -70(18) . .
C50 W1 C57 N57 123(18) . .
C53 W1 C57 N57 -17(18) . .
C56 W1 C57 N57 -155(18) . .
O70 Tb1 O60 C60 176.7(9) . .
O80 Tb1 O60 C60 -22.1(11) . .
O2 Tb1 O60 C60 -70.7(10) . .
O4 Tb1 O60 C60 168.2(10) . .
O5 Tb1 O60 C60 114.0(10) . .
O6 Tb1 O60 C60 51.6(10) . .
O1 Tb1 O60 C60 -6.5(10) . .
O3 Tb1 O60 C60 -129.8(10) . .
Tb1 O60 C60 N60 -173.0(7) . .
O60 C60 N60 C62 177.8(10) . .
O60 C60 N60 C61 -4.3(18) . .
O60 Tb1 O70 C70 61.6(9) . .
O80 Tb1 O70 C70 -105.9(7) . .
O2 Tb1 O70 C70 -45.6(7) . .
O4 Tb1 O70 C70 69.7(7) . .
O5 Tb1 O70 C70 129.9(7) . .
O6 Tb1 O70 C70 -177.9(7) . .
O1 Tb1 O70 C70 -113.8(7) . .
O3 Tb1 O70 C70 6.3(7) . .
Tb1 O70 C70 N70 162.3(6) . .
O70 C70 N70 C72 178.6(8) . .
O70 C70 N70 C71 -2.9(13) . .
O60 Tb1 O80 C80 -138.4(9) . .
O70 Tb1 O80 C80 31.4(9) . .
O2 Tb1 O80 C80 -85.5(9) . .
O4 Tb1 O80 C80 23.4(11) . .
O5 Tb1 O80 C80 90.3(9) . .
O6 Tb1 O80 C80 145.2(9) . .
O1 Tb1 O80 C80 -154.5(9) . .
O3 Tb1 O80 C80 -37.6(9) . .
Tb1 O80 C80 N80 151.9(7) . .
O80 C80 N80 C82 178.0(10) . .
O80 C80 N80 C81 -5.5(15) . .
O4 Cu3 O90 C90 118.8(7) . .
O5 Cu3 O90 C90 41.2(7) . .
N5 Cu3 O90 C90 -53.3(7) . .
N4 Cu3 O90 C90 -147.7(7) . .
Cu3 O90 C90 N90 149.0(8) . .
O90 C90 N90 C92 -10.1(16) . .
O90 C90 N90 C91 -179.4(9) . .
O100 C100 N100 C102 176.0(19) . .
O100 C100 N100 C101 -2(3) . .
O110 C110 N110 C111 164.4(19) . .
O110 C110 N110 C112 -37(4) . .
